data_4510273
loop_
_publ_author_name
'Parshamoni, Srinivasulu'
'Sanda, Suresh'
'Jena, Himanshu Sekhar'
'Tomar, Kapil'
'Konar, Sanjit'

_publ_section_title
;
 Exploration of Structural Topologies in Metal--Organic Frameworks Based
 on 3-(4-Carboxyphenyl)propionic Acid, Their Synthesis, Sorption, and
 Luminescent Property Studies
;
_journal_issue 4
_journal_name_full 'Crystal Growth &amp; Design'
_journal_page_first 2022
_journal_paper_doi 10.1021/cg500149s
_journal_volume 14
_journal_year 2014
_chemical_formula_moiety 'C22 H18 Cu N4 O4'
_chemical_formula_sum 'C22 H18 Cu N4 O4'
_chemical_formula_weight 465.95
_chemical_name_systematic
; 
 ? 
;
_space_group_IT_number 15
_symmetry_cell_setting monoclinic
_symmetry_space_group_name_Hall '-I 2ya'
_symmetry_space_group_name_H-M 'I 1 2/a 1'
_atom_sites_solution_hydrogens geom
_atom_sites_solution_primary direct
_atom_sites_solution_secondary difmap
_audit_creation_method SHELXL-97
_cell_angle_alpha 90.00
_cell_angle_beta 94.734(2)
_cell_angle_gamma 90.00
_cell_formula_units_Z 8
_cell_length_a 14.5663(6)
_cell_length_b 13.4855(5)
_cell_length_c 24.6581(14)
_cell_measurement_reflns_used 125
_cell_measurement_temperature 296(2)
_cell_measurement_theta_max 28.21
_cell_measurement_theta_min 2.28
_cell_volume 4827.2(4)
_computing_cell_refinement 'Bruker Kappa Apex'
_computing_data_collection 'Bruker Kappa Apex'
_computing_data_reduction 'Bruker SAINT'
_computing_molecular_graphics 'Bruker SHELXTL'
_computing_publication_material 'Bruker SHELXTL'
_computing_structure_refinement 'SHELXL-97 (Sheldrick, 2008)'
_computing_structure_solution 'SHELXS-97 (Sheldrick, 2008)'
_diffrn_ambient_temperature 296(2)
_diffrn_measured_fraction_theta_full 0.997
_diffrn_measured_fraction_theta_max 0.997
_diffrn_measurement_device_type 'CCD area detector'
_diffrn_measurement_method 'phi omega scans'
_diffrn_radiation_monochromator graphite
_diffrn_radiation_source 'fine-focus sealed tube'
_diffrn_radiation_type MoK\a
_diffrn_radiation_wavelength 0.71073
_diffrn_reflns_av_R_equivalents 0.0721
_diffrn_reflns_av_sigmaI/netI 0.0517
_diffrn_reflns_limit_h_max 19
_diffrn_reflns_limit_h_min -19
_diffrn_reflns_limit_k_max 17
_diffrn_reflns_limit_k_min -17
_diffrn_reflns_limit_l_max 32
_diffrn_reflns_limit_l_min -32
_diffrn_reflns_number 36640
_diffrn_reflns_theta_full 28.28
_diffrn_reflns_theta_max 28.28
_diffrn_reflns_theta_min 2.57
_exptl_absorpt_coefficient_mu 0.937
_exptl_absorpt_correction_T_max 0.845
_exptl_absorpt_correction_T_min 0.791
_exptl_absorpt_correction_type multi-scan
_exptl_absorpt_process_details '(SADABS; Bruker, 2000)'
_exptl_crystal_colour blue
_exptl_crystal_density_diffrn 1.282
_exptl_crystal_density_method 'not measured'
_exptl_crystal_description block
_exptl_crystal_F_000 1912
_exptl_crystal_size_max 0.25
_exptl_crystal_size_mid 0.21
_exptl_crystal_size_min 0.18
_refine_diff_density_max 0.569
_refine_diff_density_min -0.542
_refine_diff_density_rms 0.095
_refine_ls_extinction_method none
_refine_ls_goodness_of_fit_ref 1.152
_refine_ls_hydrogen_treatment constr
_refine_ls_matrix_type full
_refine_ls_number_parameters 280
_refine_ls_number_reflns 5994
_refine_ls_number_restraints 0
_refine_ls_restrained_S_all 1.152
_refine_ls_R_factor_all 0.0826
_refine_ls_R_factor_gt 0.0621
_refine_ls_shift/su_max 0.001
_refine_ls_shift/su_mean 0.000
_refine_ls_structure_factor_coef Fsqd
_refine_ls_weighting_details 'calc w=1/[\s^2^(Fo^2^)+(0.0482P)^2^+25.2146P] where P=(Fo^2^+2Fc^2^)/3'
_refine_ls_weighting_scheme calc
_refine_ls_wR_factor_gt 0.1422
_refine_ls_wR_factor_ref 0.1491
_reflns_number_gt 4854
_reflns_number_total 5994
_reflns_threshold_expression >2sigma(I)
_cod_data_source_file cg500149s_si_002.cif
_cod_data_source_block Compound_2
_cod_depositor_comments
;
The following automatic conversions were performed:

'_symmetry_cell_setting' value 'Monoclinic' changed to 'monoclinic'
according to
/usr/data/users/saulius/automatic-downloads/current/ACS/lib/dictionaries/cif_core.dic
dictionary named 'cif_core.dic' version 2.4.2 from 2011-04-26.

Automatic conversion script
Id: cif_fix_values 2281 2013-09-26 08:29:07Z andrius 
;
_cod_original_sg_symbol_H-M 'I 2/a'
_cod_database_code 4510273

loop_
_symmetry_equiv_pos_as_xyz
'x, y, z'
'-x+1/2, y, -z'
'x+1/2, y+1/2, z+1/2'
'-x+1, y+1/2, -z+1/2'
'-x, -y, -z'
'x-1/2, -y, z'
'-x+1/2, -y+1/2, -z+1/2'
'x, -y+1/2, z+1/2'

loop_
_atom_site_label
_atom_site_type_symbol
_atom_site_fract_x
_atom_site_fract_y
_atom_site_fract_z
_atom_site_U_iso_or_equiv
_atom_site_adp_type
_atom_site_occupancy
_atom_site_symmetry_multiplicity
_atom_site_calc_flag
_atom_site_refinement_flags
Cu1 Cu 0.15430(3) 0.24001(3) 0.305697(16) 0.01638(13) Uani 1 1 d .
O1 O 0.21375(19) 0.36998(19) 0.31571(10) 0.0254(6) Uani 1 1 d .
O2 O 0.21212(18) 0.11728(18) 0.25971(10) 0.0240(6) Uani 1 1 d .
O3 O 0.04508(16) 0.15901(18) 0.32490(10) 0.0202(5) Uani 1 1 d .
O4 O 0.0386(2) 0.2793(2) 0.38477(15) 0.0453(8) Uani 1 1 d .
N1 N 0.07862(19) 0.2841(2) 0.23764(11) 0.0160(6) Uani 1 1 d .
N2 N 0.2348(2) 0.1868(2) 0.36990(12) 0.0181(6) Uani 1 1 d .
N3 N 0.3881(2) -0.0246(2) 0.52079(12) 0.0236(7) Uani 1 1 d .
N4 N 0.4365(2) -0.0410(2) 0.57224(12) 0.0212(6) Uani 1 1 d .
C1 C 0.2403(2) 0.0834(2) 0.21689(14) 0.0178(7) Uani 1 1 d .
C2 C 0.2203(2) -0.0236(2) 0.20319(13) 0.0166(7) Uani 1 1 d .
C3 C 0.2548(3) -0.0685(3) 0.15835(17) 0.0328(9) Uani 1 1 d .
H3 H 0.2917 -0.0312 0.1357 0.039 Uiso 1 1 calc R
C4 C 0.2356(3) -0.1675(3) 0.14638(18) 0.0366(10) Uani 1 1 d .
H4 H 0.2588 -0.1970 0.1153 0.044 Uiso 1 1 calc R
C5 C 0.1827(2) -0.2239(3) 0.17948(16) 0.0244(8) Uani 1 1 d .
C6 C 0.1492(2) -0.1787(3) 0.22449(15) 0.0217(7) Uani 1 1 d .
H6 H 0.1132 -0.2160 0.2476 0.026 Uiso 1 1 calc R
C7 C 0.1676(2) -0.0801(3) 0.23592(15) 0.0208(7) Uani 1 1 d .
H7 H 0.1438 -0.0505 0.2668 0.025 Uiso 1 1 calc R
C8 C 0.0061(2) 0.2025(3) 0.36242(15) 0.0211(7) Uani 1 1 d .
C9 C -0.0816(3) 0.1588(3) 0.37917(16) 0.0273(8) Uani 1 1 d .
H9A H -0.0990 0.1927 0.4124 0.033 Uiso 1 1 calc R
H9B H -0.0718 0.0878 0.3879 0.033 Uiso 1 1 calc R
C10 C -0.1603(3) 0.1689(3) 0.33433(18) 0.0290(9) Uani 1 1 d .
H10A H -0.1429 0.1345 0.3012 0.035 Uiso 1 1 calc R
H10B H -0.2159 0.1361 0.3463 0.035 Uiso 1 1 calc R
C11 C 0.0612(2) 0.3805(2) 0.22620(14) 0.0178(7) Uani 1 1 d .
H11 H 0.0819 0.4292 0.2522 0.021 Uiso 1 1 calc R
C12 C 0.0143(2) 0.4111(3) 0.17798(14) 0.0187(7) Uani 1 1 d .
H12 H 0.0029 0.4795 0.1711 0.022 Uiso 1 1 calc R
C13 C -0.0159(2) 0.3395(3) 0.13961(14) 0.0202(7) Uani 1 1 d .
C14 C -0.0016(3) 0.2402(3) 0.15256(15) 0.0232(7) Uani 1 1 d .
H14 H -0.0241 0.1898 0.1280 0.028 Uiso 1 1 calc R
C15 C 0.0457(2) 0.2157(2) 0.20156(14) 0.0194(7) Uani 1 1 d .
H15 H 0.0554 0.1476 0.2101 0.023 Uiso 1 1 calc R
C16 C 0.2815(3) 0.2455(3) 0.40582(15) 0.0268(8) Uani 1 1 d .
H16 H 0.2789 0.3153 0.4007 0.032 Uiso 1 1 calc R
C17 C 0.3344(3) 0.2069(3) 0.45091(16) 0.0289(9) Uani 1 1 d .
H17 H 0.3672 0.2505 0.4758 0.035 Uiso 1 1 calc R
C18 C 0.3390(2) 0.1063(3) 0.45943(14) 0.0205(7) Uani 1 1 d .
C19 C 0.2898(2) 0.0460(3) 0.42134(14) 0.0201(7) Uani 1 1 d .
H19 H 0.2910 -0.0240 0.4256 0.024 Uiso 1 1 calc R
C20 C 0.2398(2) 0.0883(3) 0.37768(14) 0.0189(7) Uani 1 1 d .
H20 H 0.2073 0.0461 0.3519 0.023 Uiso 1 1 calc R
C21 C 0.3892(2) 0.0673(3) 0.50885(14) 0.0225(7) Uani 1 1 d .
H21 H 0.4234 0.1117 0.5326 0.027 Uiso 1 1 calc R
C22 C 0.4377(3) -0.1318(3) 0.58658(14) 0.0245(8) Uani 1 1 d .
H22 H 0.4090 -0.1807 0.5632 0.029 Uiso 1 1 calc R

loop_
_atom_site_aniso_label
_atom_site_aniso_U_11
_atom_site_aniso_U_22
_atom_site_aniso_U_33
_atom_site_aniso_U_23
_atom_site_aniso_U_13
_atom_site_aniso_U_12
Cu1 0.0190(2) 0.0139(2) 0.0156(2) 0.00506(16) -0.00257(14) -0.00199(17)
O1 0.0359(15) 0.0206(13) 0.0185(13) 0.0067(10) -0.0047(11) -0.0110(11)
O2 0.0296(14) 0.0151(12) 0.0268(14) -0.0008(10) -0.0009(11) 0.0012(11)
O3 0.0191(12) 0.0231(13) 0.0182(12) 0.0048(10) 0.0004(10) -0.0009(10)
O4 0.0446(19) 0.0217(15) 0.067(2) -0.0160(14) -0.0102(16) 0.0019(13)
N1 0.0178(14) 0.0136(13) 0.0163(14) 0.0028(10) -0.0002(11) -0.0016(11)
N2 0.0188(14) 0.0167(14) 0.0185(14) 0.0035(11) -0.0006(11) 0.0016(11)
N3 0.0237(16) 0.0320(17) 0.0146(14) 0.0041(12) -0.0007(12) 0.0091(13)
N4 0.0207(15) 0.0286(16) 0.0138(14) 0.0025(12) -0.0011(11) 0.0030(13)
C1 0.0179(16) 0.0166(16) 0.0176(16) 0.0041(13) -0.0064(13) -0.0017(13)
C2 0.0152(15) 0.0159(16) 0.0181(16) -0.0002(12) -0.0019(13) -0.0021(13)
C3 0.037(2) 0.035(2) 0.028(2) -0.0071(17) 0.0140(18) -0.0149(19)
C4 0.036(2) 0.040(2) 0.037(2) -0.0200(19) 0.0174(19) -0.0127(19)
C5 0.0159(16) 0.0225(18) 0.034(2) -0.0083(15) -0.0021(14) -0.0017(14)
C6 0.0205(17) 0.0188(17) 0.0258(19) 0.0012(14) 0.0025(14) -0.0048(14)
C7 0.0193(17) 0.0173(16) 0.0260(19) -0.0016(13) 0.0034(14) -0.0044(14)
C8 0.0217(17) 0.0189(16) 0.0218(18) 0.0071(13) -0.0034(14) 0.0067(14)
C9 0.0217(18) 0.028(2) 0.032(2) 0.0112(16) 0.0048(16) 0.0090(16)
C10 0.0239(19) 0.0184(18) 0.044(2) 0.0098(16) -0.0003(17) 0.0015(15)
C11 0.0196(16) 0.0141(15) 0.0197(17) 0.0015(12) 0.0010(13) 0.0012(13)
C12 0.0157(16) 0.0201(17) 0.0204(17) 0.0050(13) 0.0016(13) 0.0011(13)
C13 0.0213(17) 0.0221(17) 0.0168(17) 0.0018(13) -0.0004(13) 0.0026(14)
C14 0.0278(18) 0.0193(17) 0.0216(17) -0.0036(14) -0.0024(14) 0.0026(15)
C15 0.0227(17) 0.0141(16) 0.0216(17) 0.0012(13) 0.0023(14) 0.0013(13)
C16 0.037(2) 0.0187(17) 0.0232(18) 0.0055(14) -0.0050(15) -0.0087(16)
C17 0.034(2) 0.030(2) 0.0214(19) 0.0047(15) -0.0070(16) -0.0056(17)
C18 0.0136(15) 0.0320(19) 0.0158(16) 0.0037(14) 0.0015(13) 0.0024(14)
C19 0.0246(18) 0.0202(17) 0.0161(16) 0.0051(13) 0.0055(13) 0.0043(14)
C20 0.0212(17) 0.0172(16) 0.0185(17) 0.0035(13) 0.0024(13) -0.0002(14)
C21 0.0217(17) 0.0294(19) 0.0160(17) 0.0013(14) -0.0006(14) -0.0011(15)
C22 0.0281(19) 0.0276(19) 0.0173(18) -0.0023(14) -0.0022(15) 0.0037(16)

loop_
_atom_type_symbol
_atom_type_description
_atom_type_scat_dispersion_real
_atom_type_scat_dispersion_imag
_atom_type_scat_source
C C 0.0033 0.0016 'International Tables Vol C Tables 4.2.6.8 and 6.1.1.4'
H H 0.0000 0.0000 'International Tables Vol C Tables 4.2.6.8 and 6.1.1.4'
N N 0.0061 0.0033 'International Tables Vol C Tables 4.2.6.8 and 6.1.1.4'
O O 0.0106 0.0060 'International Tables Vol C Tables 4.2.6.8 and 6.1.1.4'
Cu Cu 0.3201 1.2651 'International Tables Vol C Tables 4.2.6.8 and 6.1.1.4'

loop_
_geom_angle_atom_site_label_1
_geom_angle_atom_site_label_2
_geom_angle_atom_site_label_3
_geom_angle
_geom_angle_site_symmetry_1
_geom_angle_site_symmetry_3
O1 Cu1 O3 143.37(11) . .
O1 Cu1 N1 92.69(11) . .
O3 Cu1 N1 88.12(10) . .
O1 Cu1 N2 89.82(11) . .
O3 Cu1 N2 92.41(11) . .
N1 Cu1 N2 175.06(12) . .
O1 Cu1 O2 123.39(11) . .
O3 Cu1 O2 93.22(10) . .
N1 Cu1 O2 89.94(10) . .
N2 Cu1 O2 85.13(11) . .
C1 O1 Cu1 128.3(2) 7 .
C1 O2 Cu1 150.7(2) . .
C8 O3 Cu1 109.3(2) . .
C15 N1 C11 118.2(3) . .
C15 N1 Cu1 119.3(2) . .
C11 N1 Cu1 122.5(2) . .
C16 N2 C20 118.3(3) . .
C16 N2 Cu1 122.8(2) . .
C20 N2 Cu1 118.9(2) . .
C21 N3 N4 110.1(3) . .
C22 N4 N3 113.2(3) . .
O2 C1 O1 125.9(3) . 7
O2 C1 C2 118.0(3) . .
O1 C1 C2 116.1(3) 7 .
C7 C2 C3 118.5(3) . .
C7 C2 C1 120.1(3) . .
C3 C2 C1 121.3(3) . .
C2 C3 C4 120.5(4) . .
C2 C3 H3 119.8 . .
C4 C3 H3 119.8 . .
C3 C4 C5 120.7(4) . .
C3 C4 H4 119.6 . .
C5 C4 H4 119.6 . .
C6 C5 C4 118.4(3) . .
C6 C5 C10 121.0(4) . 4_445
C4 C5 C10 120.6(4) . 4_445
C7 C6 C5 120.7(3) . .
C7 C6 H6 119.7 . .
C5 C6 H6 119.7 . .
C6 C7 C2 121.2(3) . .
C6 C7 H7 119.4 . .
C2 C7 H7 119.4 . .
O4 C8 O3 122.0(4) . .
O4 C8 C9 120.4(4) . .
O3 C8 C9 117.6(3) . .
C8 C9 C10 111.8(3) . .
C8 C9 H9A 109.3 . .
C10 C9 H9A 109.3 . .
C8 C9 H9B 109.3 . .
C10 C9 H9B 109.3 . .
H9A C9 H9B 107.9 . .
C5 C10 C9 112.5(3) 4_455 .
C5 C10 H10A 109.1 4_455 .
C9 C10 H10A 109.1 . .
C5 C10 H10B 109.1 4_455 .
C9 C10 H10B 109.1 . .
H10A C10 H10B 107.8 . .
N1 C11 C12 122.5(3) . .
N1 C11 H11 118.8 . .
C12 C11 H11 118.8 . .
C11 C12 C13 118.8(3) . .
C11 C12 H12 120.6 . .
C13 C12 H12 120.6 . .
C14 C13 C12 118.5(3) . .
C14 C13 C22 120.4(3) . 3_454
C12 C13 C22 121.0(3) . 3_454
C15 C14 C13 119.1(3) . .
C15 C14 H14 120.4 . .
C13 C14 H14 120.4 . .
N1 C15 C14 122.7(3) . .
N1 C15 H15 118.6 . .
C14 C15 H15 118.6 . .
N2 C16 C17 121.6(3) . .
N2 C16 H16 119.2 . .
C17 C16 H16 119.2 . .
C18 C17 C16 120.4(4) . .
C18 C17 H17 119.8 . .
C16 C17 H17 119.8 . .
C17 C18 C19 117.2(3) . .
C17 C18 C21 119.7(3) . .
C19 C18 C21 123.0(3) . .
C20 C19 C18 119.7(3) . .
C20 C19 H19 120.1 . .
C18 C19 H19 120.1 . .
N2 C20 C19 122.8(3) . .
N2 C20 H20 118.6 . .
C19 C20 H20 118.6 . .
N3 C21 C18 121.7(3) . .
N3 C21 H21 119.1 . .
C18 C21 H21 119.1 . .
N4 C22 C13 119.6(3) . 3_545
N4 C22 H22 120.2 . .
C13 C22 H22 120.2 3_545 .

loop_
_geom_bond_atom_site_label_1
_geom_bond_atom_site_label_2
_geom_bond_distance
_geom_bond_site_symmetry_2
Cu1 O1 1.962(2) .
Cu1 O3 2.018(2) .
Cu1 N1 2.020(3) .
Cu1 N2 2.023(3) .
Cu1 O2 2.212(3) .
O1 C1 1.256(4) 7
O2 C1 1.251(4) .
O3 C8 1.268(4) .
O4 C8 1.248(5) .
N1 C15 1.342(4) .
N1 C11 1.350(4) .
N2 C16 1.332(5) .
N2 C20 1.344(4) .
N3 C21 1.274(5) .
N3 N4 1.417(4) .
N4 C22 1.274(5) .
C1 O1 1.256(4) 7
C1 C2 1.505(5) .
C2 C7 1.387(5) .
C2 C3 1.390(5) .
C3 C4 1.392(6) .
C3 H3 0.9500 .
C4 C5 1.393(6) .
C4 H4 0.9500 .
C5 C6 1.390(5) .
C5 C10 1.514(5) 4_445
C6 C7 1.381(5) .
C6 H6 0.9500 .
C7 H7 0.9500 .
C8 C9 1.496(5) .
C9 C10 1.531(5) .
C9 H9A 0.9900 .
C9 H9B 0.9900 .
C10 C5 1.514(5) 4_455
C10 H10A 0.9900 .
C10 H10B 0.9900 .
C11 C12 1.384(5) .
C11 H11 0.9500 .
C12 C13 1.397(5) .
C12 H12 0.9500 .
C13 C14 1.389(5) .
C13 C22 1.473(5) 3_454
C14 C15 1.381(5) .
C14 H14 0.9500 .
C15 H15 0.9500 .
C16 C17 1.400(5) .
C16 H16 0.9500 .
C17 C18 1.374(5) .
C17 H17 0.9500 .
C18 C19 1.394(5) .
C18 C21 1.466(5) .
C19 C20 1.373(5) .
C19 H19 0.9500 .
C20 H20 0.9500 .
C21 H21 0.9500 .
C22 C13 1.473(5) 3_545
C22 H22 0.9500 .

loop_
_geom_torsion_atom_site_label_1
_geom_torsion_atom_site_label_2
_geom_torsion_atom_site_label_3
_geom_torsion_atom_site_label_4
_geom_torsion
_geom_torsion_site_symmetry_1
_geom_torsion_site_symmetry_4
O3 Cu1 O1 C1 -147.7(3) . 7
N1 Cu1 O1 C1 -57.2(3) . 7
N2 Cu1 O1 C1 118.5(3) . 7
O2 Cu1 O1 C1 34.5(3) . 7
O1 Cu1 O2 C1 -57.6(5) . .
O3 Cu1 O2 C1 123.7(5) . .
N1 Cu1 O2 C1 35.6(5) . .
N2 Cu1 O2 C1 -144.2(5) . .
O1 Cu1 O3 C8 -12.4(3) . .
N1 Cu1 O3 C8 -104.4(2) . .
N2 Cu1 O3 C8 80.5(2) . .
O2 Cu1 O3 C8 165.8(2) . .
O1 Cu1 N1 C15 157.4(3) . .
O3 Cu1 N1 C15 -59.3(3) . .
N2 Cu1 N1 C15 37.0(15) . .
O2 Cu1 N1 C15 34.0(3) . .
O1 Cu1 N1 C11 -21.1(3) . .
O3 Cu1 N1 C11 122.2(3) . .
N2 Cu1 N1 C11 -141.5(13) . .
O2 Cu1 N1 C11 -144.6(3) . .
O1 Cu1 N2 C16 15.9(3) . .
O3 Cu1 N2 C16 -127.6(3) . .
N1 Cu1 N2 C16 136.4(13) . .
O2 Cu1 N2 C16 139.4(3) . .
O1 Cu1 N2 C20 -165.9(3) . .
O3 Cu1 N2 C20 50.6(3) . .
N1 Cu1 N2 C20 -45.4(15) . .
O2 Cu1 N2 C20 -42.4(3) . .
C21 N3 N4 C22 179.9(3) . .
Cu1 O2 C1 O1 38.1(7) . 7
Cu1 O2 C1 C2 -143.8(4) . .
O2 C1 C2 C7 3.6(5) . .
O1 C1 C2 C7 -178.0(3) 7 .
O2 C1 C2 C3 -175.5(3) . .
O1 C1 C2 C3 2.9(5) 7 .
C7 C2 C3 C4 0.8(6) . .
C1 C2 C3 C4 180.0(4) . .
C2 C3 C4 C5 -0.9(7) . .
C3 C4 C5 C6 0.4(6) . .
C3 C4 C5 C10 178.7(4) . 4_445
C4 C5 C6 C7 0.2(6) . .
C10 C5 C6 C7 -178.0(3) 4_445 .
C5 C6 C7 C2 -0.3(5) . .
C3 C2 C7 C6 -0.2(5) . .
C1 C2 C7 C6 -179.3(3) . .
Cu1 O3 C8 O4 -4.9(4) . .
Cu1 O3 C8 C9 174.7(2) . .
O4 C8 C9 C10 111.3(4) . .
O3 C8 C9 C10 -68.3(4) . .
C8 C9 C10 C5 -61.8(4) . 4_455
C15 N1 C11 C12 -2.7(5) . .
Cu1 N1 C11 C12 175.8(3) . .
N1 C11 C12 C13 -0.2(5) . .
C11 C12 C13 C14 3.1(5) . .
C11 C12 C13 C22 -177.1(3) . 3_454
C12 C13 C14 C15 -3.1(5) . .
C22 C13 C14 C15 177.1(3) 3_454 .
C11 N1 C15 C14 2.7(5) . .
Cu1 N1 C15 C14 -175.9(3) . .
C13 C14 C15 N1 0.2(6) . .
C20 N2 C16 C17 -0.4(6) . .
Cu1 N2 C16 C17 177.8(3) . .
N2 C16 C17 C18 -0.3(6) . .
C16 C17 C18 C19 0.4(6) . .
C16 C17 C18 C21 -175.6(4) . .
C17 C18 C19 C20 0.1(5) . .
C21 C18 C19 C20 176.0(3) . .
C16 N2 C20 C19 0.9(5) . .
Cu1 N2 C20 C19 -177.4(3) . .
C18 C19 C20 N2 -0.8(5) . .
N4 N3 C21 C18 -175.9(3) . .
C17 C18 C21 N3 173.4(4) . .
C19 C18 C21 N3 -2.4(6) . .
N3 N4 C22 C13 -178.9(3) . 3_545
